data_8102586
loop_
_publ_author_name
'Qing-Wei Wang'
'Bing-Yang Li'
'Ya-Ming Sun'
'Wan-Qiu Yu'

_publ_section_title
;
 Crystal structure of
 [bis(2-(2-chloro-6-fluorophenyl)-1H-imidazo[4,5-f][1,10]phenanthroline-k2N,N')lead(II)]-(m2-naphthalene-1,4-dicarboxylato)
 hydrate, Pb(C19H10N4FCl)2(C12H6O4) &#x00B7; 0.25H2O
;
_journal_issue 4
_journal_name_full 'Zeitschrift f\"ur Kristallographie - New Crystal Structures'
_journal_page_first 699
_journal_volume 224
_journal_year 2009
_chemical_formula_moiety 'C50 H26.50 CL2 F2 N8 O4.25 PB'
_chemical_formula_sum 'C50 H26.5 Cl2 F2 N8 O4.25 Pb'
_chemical_formula_weight 1123.38
_chemical_name_systematic
;
[[(2-(2-chloro-6-fluorophenyl)-1H-imidazo[4,5-f][1,10]phenanthroline-
<i>\k</i>^2^<i>N</i>,<i>N</i>')lead(II)]-\m~2~-naphthalene-1,4-dicarboxylato], 
[Pb(C~19~H~10~N~4~FCl)(C~12~H~6~O~4~)]^.^0.25H~2~O
;
_space_group_IT_number 14
_symmetry_cell_setting monoclinic
_symmetry_space_group_name_Hall '-P 2yn'
_symmetry_space_group_name_H-M 'P 1 21/n 1'
_atom_sites_solution_hydrogens geom
_atom_sites_solution_primary direct
_atom_sites_solution_secondary difmap
_audit_creation_method SHELXL-97
_cell_angle_alpha 90.000(5)
_cell_angle_beta 101.703(5)
_cell_angle_gamma 90.000(5)
_cell_formula_units_Z 4
_cell_length_a 12.091(5)
_cell_length_b 19.444(5)
_cell_length_c 18.645(5)
_cell_measurement_reflns_used 9752
_cell_measurement_temperature 293(2)
_cell_measurement_theta_max 29
_cell_measurement_theta_min 3.01
_cell_volume 4292(2)
_computing_cell_refinement SMART
_computing_data_collection 'SMART (Bruker, 1997)'
_computing_data_reduction 'SAINT (Bruker, 1999)'
_computing_molecular_graphics 'SHELXTL-PLUS (Sheldrick, 1990)'
_computing_publication_material SHELXL-97
_computing_structure_refinement 'SHELXL-97 (Sheldrick, 2008)'
_computing_structure_solution 'SHELXS-97 (Sheldrick, 2008)'
_diffrn_ambient_temperature 293(2)
_diffrn_measured_fraction_theta_full 0.991
_diffrn_measured_fraction_theta_max 0.853
_diffrn_measurement_device_type 'Bruker APEX diffractometer'
_diffrn_measurement_method '\f and \w scans'
_diffrn_radiation_monochromator graphite
_diffrn_radiation_source 'fine-focus sealed tube'
_diffrn_radiation_type MoK\a
_diffrn_radiation_wavelength 0.71073
_diffrn_reflns_av_R_equivalents 0.0375
_diffrn_reflns_av_sigmaI/netI 0.0845
_diffrn_reflns_limit_h_max 14
_diffrn_reflns_limit_h_min -16
_diffrn_reflns_limit_k_max 23
_diffrn_reflns_limit_k_min -26
_diffrn_reflns_limit_l_max 25
_diffrn_reflns_limit_l_min -18
_diffrn_reflns_number 21695
_diffrn_reflns_theta_full 25.00
_diffrn_reflns_theta_max 29.00
_diffrn_reflns_theta_min 4.41
_diffrn_standards_decay_% 0
_diffrn_standards_interval_count 0
_diffrn_standards_interval_time 0
_diffrn_standards_number 0
_exptl_absorpt_coefficient_mu 4.123
_exptl_absorpt_correction_T_max 0.81
_exptl_absorpt_correction_T_min 0.56
_exptl_absorpt_correction_type multi-scan
_exptl_absorpt_process_details 'SADABS (Sheldrick, 1996)'
_exptl_crystal_colour 'pale yellow'
_exptl_crystal_density_diffrn 1.738
_exptl_crystal_density_method 'not measured'
_exptl_crystal_description block
_exptl_crystal_F_000 2202
_exptl_crystal_size_max 0.21
_exptl_crystal_size_mid 0.18
_exptl_crystal_size_min 0.16
_refine_diff_density_max 1.144
_refine_diff_density_min -0.788
_refine_diff_density_rms 0.094
_refine_ls_extinction_method none
_refine_ls_goodness_of_fit_ref 0.840
_refine_ls_hydrogen_treatment constr
_refine_ls_matrix_type full
_refine_ls_number_parameters 510
_refine_ls_number_reflns 9752
_refine_ls_number_restraints 36
_refine_ls_restrained_S_all 0.842
_refine_ls_R_factor_all 0.0929
_refine_ls_R_factor_gt 0.0366
_refine_ls_shift/su_max 0.001
_refine_ls_shift/su_mean 0.000
_refine_ls_structure_factor_coef Fsqd
_refine_ls_weighting_details 'calc w=1/[\s^2^(Fo^2^)+(0.0493P)^2^+0.0000P] where P=(Fo^2^+2Fc^2^)/3'
_refine_ls_weighting_scheme calc
_refine_ls_wR_factor_gt 0.0838
_refine_ls_wR_factor_ref 0.0928
_reflns_number_gt 5075
_reflns_number_total 9752
_reflns_threshold_expression I>2\s(I)
_cod_data_source_file 1267-2804.cff
_cod_data_source_block wang4
_cod_depositor_comments
;
 Marking attached hydrogen atoms.

 Antanas Vaitkus,
 2017-09-11

 Marking atoms 'O2' and 'O2'' as belonging to disorder groups '1' and '2' after
 consulting the original publication.

 Antanas Vaitkus,
 2017-09-11

The following automatic conversions were performed:
'_symmetry_cell_setting' value 'Monoclinic' changed to 'monoclinic'
according to '/home/saulius/struct/CIF-dictionaries/cif_core.dic'
dictionary named 'cif_core.dic' version 2.4.1 from 2010-06-29.

Automatic conversion script
Id: cif_fix_enum 1555 2011-01-17 13:19:09Z saulius 
;
_cod_original_sg_symbol_H-M 'P 21/n'
_cod_original_formula_sum 'C50 H26.50 Cl2 F2 N8 O4.25 Pb'
_cod_database_code 8102586

loop_
_symmetry_equiv_pos_as_xyz
'x, y, z'
'-x+1/2, y+1/2, -z+1/2'
'-x, -y, -z'
'x-1/2, -y-1/2, z-1/2'

loop_
_atom_site_label
_atom_site_type_symbol
_atom_site_fract_x
_atom_site_fract_y
_atom_site_fract_z
_atom_site_U_iso_or_equiv
_atom_site_adp_type
_atom_site_occupancy
_atom_site_symmetry_multiplicity
_atom_site_calc_flag
_atom_site_refinement_flags
_atom_site_disorder_assembly
_atom_site_disorder_group
_atom_site_attached_hydrogens
C1 C -0.0920(5) -0.3767(2) 0.2785(3) 0.0438(13) Uani 1 1 d . . . 0
C2 C -0.1330(4) -0.4430(2) 0.2402(3) 0.0380(12) Uani 1 1 d . . . 0
C3 C -0.2221(5) -0.4745(3) 0.2602(3) 0.0498(15) Uani 1 1 d . . . 0
H3 H -0.2591 -0.4525 0.2929 0.060 Uiso 1 1 calc R . . 0
C4 C -0.2601(4) -0.5401(2) 0.2327(3) 0.0404(13) Uani 1 1 d . . . 0
H4 H -0.3205 -0.5611 0.2479 0.049 Uiso 1 1 calc R . . 0
C5 C -0.2071(4) -0.5725(2) 0.1834(3) 0.0366(12) Uani 1 1 d . . . 0
C6 C -0.2569(4) -0.6397(2) 0.1525(3) 0.0398(12) Uani 1 1 d . . . 0
C7 C -0.1145(4) -0.5409(2) 0.1604(3) 0.0426(13) Uani 1 1 d . . . 0
C8 C -0.0779(4) -0.4752(2) 0.1893(3) 0.0441(13) Uani 1 1 d . . . 0
C9 C 0.0135(6) -0.4441(3) 0.1657(4) 0.072(2) Uani 1 1 d . . . 0
H9 H 0.0394 -0.4014 0.1846 0.086 Uiso 1 1 calc R . . 0
C10 C 0.0648(7) -0.4751(4) 0.1158(5) 0.109(3) Uani 1 1 d . . . 0
H10 H 0.1238 -0.4531 0.1000 0.131 Uiso 1 1 calc R . . 0
C11 C 0.0288(7) -0.5404(4) 0.0880(5) 0.093(3) Uani 1 1 d . . . 0
H11 H 0.0652 -0.5620 0.0548 0.112 Uiso 1 1 calc R . . 0
C12 C -0.0580(6) -0.5716(3) 0.1095(4) 0.0634(18) Uani 1 1 d . . . 0
H12 H -0.0815 -0.6145 0.0903 0.076 Uiso 1 1 calc R . . 0
C13 C 0.0926(5) -0.1519(3) 0.5301(3) 0.0592(16) Uani 1 1 d . . . 0
H13 H 0.0810 -0.1926 0.5537 0.071 Uiso 1 1 calc R . . 0
C14 C 0.1318(5) -0.0948(3) 0.5726(3) 0.0549(15) Uani 1 1 d . . . 0
H14 H 0.1468 -0.0977 0.6235 0.066 Uiso 1 1 calc R . . 0
C15 C 0.1479(5) -0.0351(3) 0.5391(3) 0.0529(15) Uani 1 1 d . . . 0
H15 H 0.1742 0.0035 0.5669 0.063 Uiso 1 1 calc R . . 0
C16 C 0.1251(5) -0.0315(3) 0.4633(3) 0.0424(12) Uani 1 1 d . . . 0
C17 C 0.0869(4) -0.0919(3) 0.4225(3) 0.0406(12) Uani 1 1 d . . . 0
C18 C 0.0630(4) -0.0904(3) 0.3427(3) 0.0423(13) Uani 1 1 d . . . 0
C19 C 0.0060(5) -0.1493(3) 0.2352(3) 0.0586(16) Uani 1 1 d . . . 0
H19 H -0.0178 -0.1900 0.2107 0.070 Uiso 1 1 calc R . . 0
C20 C 0.0169(5) -0.0923(3) 0.1929(3) 0.0590(16) Uani 1 1 d . . . 0
H20 H -0.0009 -0.0948 0.1420 0.071 Uiso 1 1 calc R . . 0
C21 C 0.0549(5) -0.0318(3) 0.2277(3) 0.0539(15) Uani 1 1 d . . . 0
H21 H 0.0662 0.0071 0.2010 0.065 Uiso 1 1 calc R . . 0
C22 C 0.0759(4) -0.0303(3) 0.3036(3) 0.0402(12) Uani 1 1 d . . . 0
C23 C 0.1105(5) 0.0305(3) 0.3464(3) 0.0461(13) Uani 1 1 d . . . 0
C24 C 0.1346(4) 0.0287(3) 0.4211(3) 0.0425(13) Uani 1 1 d . . . 0
C25 C 0.1507(5) 0.1331(3) 0.3807(3) 0.0502(14) Uani 1 1 d . . . 0
C26 C 0.1747(4) 0.20827(18) 0.3790(3) 0.0609(16) Uani 1 1 d G . . 0
C27 C 0.0956(3) 0.2517(3) 0.3372(2) 0.080(2) Uani 1 1 d G . . 0
C28 C 0.1225(4) 0.3202(2) 0.3280(3) 0.098(2) Uani 1 1 d GU . . 0
H28 H 0.0696 0.3492 0.3000 0.118 Uiso 1 1 calc R . . 0
C29 C 0.2284(5) 0.34528(19) 0.3606(3) 0.100(3) Uani 1 1 d GU . . 0
H29 H 0.2464 0.3911 0.3544 0.120 Uiso 1 1 calc R . . 0
C30 C 0.3075(4) 0.3019(3) 0.4024(3) 0.104(3) Uani 1 1 d GU . . 0
H30 H 0.3784 0.3187 0.4242 0.125 Uiso 1 1 calc R . . 0
C31 C 0.2807(4) 0.2334(2) 0.4116(3) 0.084(2) Uani 1 1 d GU . . 0
C32 C -0.3421(5) -0.3185(3) 0.3703(3) 0.0561(16) Uani 1 1 d . . . 0
H32 H -0.3557 -0.2814 0.3382 0.067 Uiso 1 1 calc R . . 0
C33 C -0.4299(5) -0.3617(3) 0.3727(3) 0.0610(17) Uani 1 1 d . . . 0
H33 H -0.5016 -0.3531 0.3449 0.073 Uiso 1 1 calc R . . 0
C34 C -0.4092(5) -0.4191(3) 0.4180(3) 0.0552(16) Uani 1 1 d . . . 0
H34 H -0.4670 -0.4498 0.4210 0.066 Uiso 1 1 calc R . . 0
C35 C -0.3010(4) -0.4298(3) 0.4587(3) 0.0439(13) Uani 1 1 d . . . 0
C36 C -0.2170(4) -0.3810(3) 0.4553(3) 0.0392(12) Uani 1 1 d . . . 0
C37 C -0.1034(4) -0.3869(2) 0.5006(3) 0.0370(12) Uani 1 1 d . . . 0
C38 C -0.0748(4) -0.4442(2) 0.5469(3) 0.0389(12) Uani 1 1 d . . . 0
C39 C 0.0330(5) -0.4474(3) 0.5900(3) 0.0517(14) Uani 1 1 d . . . 0
H39 H 0.0543 -0.4849 0.6206 0.062 Uiso 1 1 calc R . . 0
C40 C 0.1078(5) -0.3953(3) 0.5873(3) 0.0567(16) Uani 1 1 d . . . 0
H40 H 0.1800 -0.3962 0.6163 0.068 Uiso 1 1 calc R . . 0
C41 C 0.0731(5) -0.3411(3) 0.5401(3) 0.0510(15) Uani 1 1 d . . . 0
H41 H 0.1245 -0.3060 0.5380 0.061 Uiso 1 1 calc R . . 0
C42 C -0.1597(4) -0.4941(3) 0.5463(3) 0.0429(13) Uani 1 1 d . . . 0
C43 C -0.2684(4) -0.4892(3) 0.5050(3) 0.0467(14) Uani 1 1 d . . . 0
C44 C -0.2596(5) -0.5856(3) 0.5590(4) 0.0570(16) Uani 1 1 d . . . 0
C45 C -0.2832(5) -0.6547(3) 0.5856(4) 0.0600(17) Uani 1 1 d . . . 0
C46 C -0.3300(5) -0.7073(4) 0.5423(4) 0.071(2) Uani 1 1 d . . . 0
C47 C -0.3432(6) -0.7726(4) 0.5701(6) 0.093(3) Uani 1 1 d . . . 0
H47 H -0.3746 -0.8082 0.5393 0.112 Uiso 1 1 calc R . . 0
C48 C -0.3096(8) -0.7831(5) 0.6425(6) 0.102(3) Uani 1 1 d . . . 0
H48 H -0.3162 -0.8270 0.6610 0.122 Uiso 1 1 calc R . . 0
C49 C -0.2668(8) -0.7328(5) 0.6891(5) 0.102(3) Uani 1 1 d . . . 0
H49 H -0.2469 -0.7422 0.7389 0.123 Uiso 1 1 calc R . . 0
C50 C -0.2521(6) -0.6681(4) 0.6646(5) 0.086(3) Uani 1 1 d . . . 0
O1 O -0.0257(4) -0.37979(18) 0.3370(2) 0.0647(12) Uani 1 1 d . . . 0
O2 O -0.1567(7) -0.3237(4) 0.2598(4) 0.0431(18) Uani 0.50 1 d PU . 1 0
O3 O -0.2685(3) -0.68559(17) 0.1982(2) 0.0553(10) Uani 1 1 d . . . 0
O4 O -0.2929(4) -0.64678(17) 0.0863(2) 0.0560(10) Uani 1 1 d . . . 0
Pb1 Pb -0.075032(16) -0.252859(9) 0.375755(10) 0.04187(8) Uani 1 1 d . . . 0
Cl1 Cl -0.0239(2) 0.22876(14) 0.30312(14) 0.1265(8) Uani 1 1 d . . . 0
Cl2 Cl -0.36468(18) -0.69794(11) 0.45016(12) 0.1056(7) Uani 1 1 d . . . 0
N1 N 0.0708(4) -0.1509(2) 0.4574(3) 0.0478(11) Uani 1 1 d . . . 0
N2 N 0.0263(4) -0.1507(2) 0.3071(2) 0.0481(11) Uani 1 1 d . . . 0
N3 N 0.1200(4) 0.0959(2) 0.3208(3) 0.0558(13) Uani 1 1 d . . . 0
N4 N 0.1625(4) 0.0955(2) 0.4424(3) 0.0475(11) Uani 1 1 d . . . 0
H4A H 0.1833 0.1102 0.4865 0.057 Uiso 1 1 calc R . . 0
N5 N -0.2384(4) -0.3254(2) 0.4103(2) 0.0460(11) Uani 1 1 d . . . 0
N6 N -0.0291(4) -0.3360(2) 0.4974(2) 0.0411(10) Uani 1 1 d . . . 0
N7 N -0.3319(4) -0.5469(2) 0.5131(3) 0.0538(13) Uani 1 1 d . . . 0
N8 N -0.1568(4) -0.5561(2) 0.5811(2) 0.0471(11) Uani 1 1 d . . . 0
H8 H -0.1003 -0.5733 0.6114 0.056 Uiso 1 1 calc R . . 0
F1 F 0.3685(2) 0.19462(15) 0.45386(18) 0.0541(8) Uani 1 1 d . . . 0
F2 F -0.2095(4) -0.6178(2) 0.7104(2) 0.0892(13) Uani 1 1 d . . . 0
O1W O -0.2591(15) -0.2407(10) 0.1575(8) 0.084(6) Uani 0.25 1 d P . . 2
O2' O -0.0992(7) -0.3211(4) 0.2448(4) 0.054(2) Uani 0.50 1 d PU . 2 0

loop_
_atom_site_aniso_label
_atom_site_aniso_U_11
_atom_site_aniso_U_22
_atom_site_aniso_U_33
_atom_site_aniso_U_23
_atom_site_aniso_U_13
_atom_site_aniso_U_12
C1 0.065(4) 0.021(2) 0.041(3) 0.001(2) 0.001(3) 0.003(2)
C2 0.045(3) 0.026(2) 0.038(3) 0.001(2) -0.004(2) 0.002(2)
C3 0.063(4) 0.041(3) 0.046(4) -0.007(3) 0.012(3) 0.001(3)
C4 0.041(3) 0.040(3) 0.041(3) -0.001(2) 0.009(3) -0.011(2)
C5 0.047(3) 0.023(2) 0.036(3) 0.003(2) -0.002(2) 0.001(2)
C6 0.050(3) 0.026(2) 0.040(3) 0.002(2) -0.002(3) 0.000(2)
C7 0.046(3) 0.029(2) 0.050(3) -0.003(2) 0.003(3) 0.007(2)
C8 0.046(3) 0.030(3) 0.055(4) 0.002(2) 0.008(3) 0.000(2)
C9 0.068(4) 0.049(4) 0.103(6) -0.015(4) 0.029(4) -0.015(3)
C10 0.111(7) 0.074(5) 0.168(9) -0.021(5) 0.091(7) -0.026(5)
C11 0.098(6) 0.063(4) 0.140(7) -0.035(5) 0.076(6) -0.015(4)
C12 0.074(5) 0.037(3) 0.086(5) -0.019(3) 0.033(4) -0.003(3)
C13 0.080(4) 0.044(3) 0.046(4) -0.007(3) -0.005(3) -0.004(3)
C14 0.064(4) 0.060(4) 0.038(3) -0.009(3) 0.003(3) -0.008(3)
C15 0.063(4) 0.045(3) 0.048(4) -0.015(3) 0.003(3) -0.015(3)
C16 0.048(3) 0.040(3) 0.038(3) -0.011(2) 0.005(3) -0.001(3)
C17 0.039(3) 0.039(3) 0.043(3) -0.012(2) 0.005(2) -0.002(2)
C18 0.043(3) 0.039(3) 0.043(3) -0.017(2) 0.004(3) -0.004(2)
C19 0.072(4) 0.050(3) 0.050(4) -0.026(3) 0.004(3) 0.001(3)
C20 0.069(4) 0.063(4) 0.043(4) -0.017(3) 0.005(3) 0.002(3)
C21 0.060(4) 0.057(4) 0.045(4) -0.009(3) 0.013(3) 0.004(3)
C22 0.040(3) 0.038(3) 0.040(3) -0.009(2) 0.004(2) 0.001(2)
C23 0.052(3) 0.042(3) 0.043(3) -0.008(2) 0.006(3) -0.005(3)
C24 0.043(3) 0.037(3) 0.047(3) -0.013(2) 0.007(3) -0.005(2)
C25 0.048(3) 0.050(3) 0.057(4) -0.004(3) 0.020(3) -0.012(3)
C26 0.077(4) 0.051(3) 0.061(4) -0.014(3) 0.029(4) 0.002(3)
C27 0.119(6) 0.059(4) 0.070(4) -0.001(4) 0.035(4) -0.006(5)
C28 0.100(3) 0.098(3) 0.097(3) -0.0005(10) 0.0225(11) 0.0027(10)
C29 0.102(3) 0.099(3) 0.100(3) -0.0015(10) 0.0233(11) 0.0002(10)
C30 0.105(3) 0.105(3) 0.104(3) -0.0019(10) 0.0238(11) -0.0019(10)
C31 0.086(2) 0.084(2) 0.085(2) -0.0019(10) 0.0194(11) -0.0031(10)
C32 0.048(3) 0.045(3) 0.068(4) 0.022(3) -0.004(3) 0.008(3)
C33 0.039(3) 0.061(4) 0.075(5) 0.011(3) -0.010(3) 0.010(3)
C34 0.036(3) 0.056(4) 0.070(4) 0.006(3) 0.003(3) 0.004(3)
C35 0.043(3) 0.042(3) 0.046(3) 0.007(2) 0.006(3) 0.014(3)
C36 0.034(3) 0.041(3) 0.041(3) -0.002(2) 0.002(2) 0.005(2)
C37 0.037(3) 0.037(3) 0.035(3) -0.002(2) 0.003(2) 0.005(2)
C38 0.041(3) 0.036(3) 0.039(3) -0.001(2) 0.004(2) 0.007(2)
C39 0.049(3) 0.049(3) 0.050(4) 0.007(3) -0.006(3) 0.010(3)
C40 0.046(3) 0.054(3) 0.062(4) 0.005(3) -0.009(3) 0.000(3)
C41 0.037(3) 0.052(3) 0.063(4) -0.001(3) 0.005(3) -0.001(3)
C42 0.041(3) 0.037(3) 0.049(4) 0.005(2) 0.006(3) 0.009(3)
C43 0.039(3) 0.045(3) 0.056(4) 0.010(3) 0.007(3) 0.012(3)
C44 0.046(4) 0.053(3) 0.073(4) 0.024(3) 0.014(3) 0.007(3)
C45 0.037(3) 0.059(4) 0.085(5) 0.031(4) 0.014(3) 0.003(3)
C46 0.047(4) 0.070(4) 0.096(6) 0.037(4) 0.011(4) -0.007(3)
C47 0.075(5) 0.079(5) 0.124(8) 0.034(5) 0.015(5) -0.014(4)
C48 0.101(7) 0.076(6) 0.131(9) 0.055(6) 0.031(6) 0.010(5)
C49 0.098(6) 0.126(8) 0.091(6) 0.044(6) 0.040(5) 0.012(6)
C50 0.055(4) 0.092(6) 0.118(7) 0.061(6) 0.036(5) 0.009(4)
O1 0.079(3) 0.039(2) 0.058(3) -0.0172(19) -0.028(2) 0.017(2)
O2 0.043(2) 0.042(2) 0.043(2) 0.0001(10) 0.0070(10) 0.0006(10)
O3 0.072(3) 0.0286(18) 0.056(2) 0.0060(17) -0.007(2) -0.0066(18)
O4 0.082(3) 0.037(2) 0.041(2) -0.0025(17) -0.006(2) -0.013(2)
Pb1 0.05492(12) 0.02183(9) 0.04309(11) -0.00262(10) -0.00374(8) -0.00008(11)
Cl1 0.135(2) 0.133(2) 0.0965(17) -0.0017(15) -0.0105(15) 0.0163(17)
Cl2 0.0967(14) 0.1044(15) 0.0972(16) 0.0283(13) -0.0241(12) -0.0397(12)
N1 0.053(3) 0.041(2) 0.044(3) -0.008(2) -0.003(2) -0.007(2)
N2 0.064(3) 0.038(2) 0.043(3) -0.013(2) 0.010(2) -0.004(2)
N3 0.076(3) 0.045(3) 0.049(3) -0.005(2) 0.016(3) -0.006(3)
N4 0.062(3) 0.039(2) 0.041(3) -0.011(2) 0.008(2) -0.014(2)
N5 0.044(3) 0.038(2) 0.050(3) 0.005(2) -0.004(2) 0.004(2)
N6 0.040(2) 0.039(2) 0.043(3) 0.000(2) 0.007(2) 0.002(2)
N7 0.034(2) 0.053(3) 0.074(4) 0.021(3) 0.010(2) 0.004(2)
N8 0.037(3) 0.044(3) 0.057(3) 0.016(2) 0.002(2) 0.006(2)
F1 0.0324(15) 0.0516(18) 0.073(2) -0.0026(16) -0.0016(15) -0.0118(14)
F2 0.106(3) 0.111(3) 0.053(3) 0.006(2) 0.025(2) -0.003(3)
O1W 0.080(11) 0.135(17) 0.029(8) 0.029(10) -0.008(8) 0.039(12)
O2' 0.055(2) 0.053(2) 0.054(2) 0.0001(10) 0.0101(11) 0.0002(10)

loop_
_atom_type_symbol
_atom_type_description
_atom_type_scat_dispersion_real
_atom_type_scat_dispersion_imag
_atom_type_scat_source
C C 0.0033 0.0016 'International Tables Vol C Tables 4.2.6.8 and 6.1.1.4'
H H 0.0000 0.0000 'International Tables Vol C Tables 4.2.6.8 and 6.1.1.4'
O O 0.0106 0.0060 'International Tables Vol C Tables 4.2.6.8 and 6.1.1.4'
Pb Pb -3.3944 10.1111 'International Tables Vol C Tables 4.2.6.8 and 6.1.1.4'
Cl Cl 0.1484 0.1585 'International Tables Vol C Tables 4.2.6.8 and 6.1.1.4'
N N 0.0061 0.0033 'International Tables Vol C Tables 4.2.6.8 and 6.1.1.4'
F F 0.0171 0.0103 'International Tables Vol C Tables 4.2.6.8 and 6.1.1.4'

loop_
_geom_angle_atom_site_label_1
_geom_angle_atom_site_label_2
_geom_angle_atom_site_label_3
_geom_angle
_geom_angle_site_symmetry_1
_geom_angle_site_symmetry_3
_geom_angle_publ_flag
O1 C1 O2' 117.5(6) . . ?
O1 C1 O2 122.1(5) . . ?
O2' C1 O2 36.7(4) . . ?
O1 C1 C2 118.4(4) . . ?
O2' C1 C2 121.4(6) . . ?
O2 C1 C2 115.5(5) . . ?
C3 C2 C8 119.7(5) . . ?
C3 C2 C1 117.3(5) . . ?
C8 C2 C1 122.9(5) . . ?
C2 C3 C4 121.6(5) . . ?
C2 C3 H3 119.2 . . ?
C4 C3 H3 119.2 . . ?
C5 C4 C3 119.6(5) . . ?
C5 C4 H4 120.2 . . ?
C3 C4 H4 120.2 . . ?
C4 C5 C7 120.5(4) . . ?
C4 C5 C6 116.7(5) . . ?
C7 C5 C6 122.7(5) . . ?
O4 C6 O3 122.2(4) . . ?
O4 C6 C5 121.0(4) . . ?
O3 C6 C5 116.5(4) . . ?
C12 C7 C5 122.7(5) . . ?
C12 C7 C8 118.6(5) . . ?
C5 C7 C8 118.6(5) . . ?
C9 C8 C2 121.9(5) . . ?
C9 C8 C7 118.1(5) . . ?
C2 C8 C7 120.0(5) . . ?
C10 C9 C8 121.3(6) . . ?
C10 C9 H9 119.3 . . ?
C8 C9 H9 119.3 . . ?
C9 C10 C11 120.2(7) . . ?
C9 C10 H10 119.9 . . ?
C11 C10 H10 119.9 . . ?
C12 C11 C10 120.0(6) . . ?
C12 C11 H11 120.0 . . ?
C10 C11 H11 120.0 . . ?
C11 C12 C7 121.7(6) . . ?
C11 C12 H12 119.2 . . ?
C7 C12 H12 119.2 . . ?
N1 C13 C14 123.1(6) . . ?
N1 C13 H13 118.5 . . ?
C14 C13 H13 118.5 . . ?
C15 C14 C13 119.2(6) . . ?
C15 C14 H14 120.4 . . ?
C13 C14 H14 120.4 . . ?
C14 C15 C16 119.8(5) . . ?
C14 C15 H15 120.1 . . ?
C16 C15 H15 120.1 . . ?
C15 C16 C17 118.7(5) . . ?
C15 C16 C24 125.6(5) . . ?
C17 C16 C24 115.7(5) . . ?
N1 C17 C16 120.3(5) . . ?
N1 C17 C18 119.3(4) . . ?
C16 C17 C18 120.4(5) . . ?
N2 C18 C22 121.2(5) . . ?
N2 C18 C17 117.0(5) . . ?
C22 C18 C17 121.8(4) . . ?
N2 C19 C20 125.5(5) . . ?
N2 C19 H19 117.3 . . ?
C20 C19 H19 117.3 . . ?
C21 C20 C19 118.5(6) . . ?
C21 C20 H20 120.8 . . ?
C19 C20 H20 120.8 . . ?
C20 C21 C22 118.3(6) . . ?
C20 C21 H21 120.9 . . ?
C22 C21 H21 120.9 . . ?
C21 C22 C18 119.8(5) . . ?
C21 C22 C23 123.8(5) . . ?
C18 C22 C23 116.5(5) . . ?
C24 C23 N3 111.3(5) . . ?
C24 C23 C22 121.5(5) . . ?
N3 C23 C22 127.1(5) . . ?
C23 C24 N4 105.0(5) . . ?
C23 C24 C16 124.0(5) . . ?
N4 C24 C16 130.9(5) . . ?
N3 C25 N4 112.8(5) . . ?
N3 C25 C26 122.9(5) . . ?
N4 C25 C26 124.3(5) . . ?
C27 C26 C31 120.0 . . ?
C27 C26 C25 119.4(4) . . ?
C31 C26 C25 120.1(4) . . ?
C28 C27 C26 120.0 . . ?
C28 C27 Cl1 117.0(3) . . ?
C26 C27 Cl1 122.9(3) . . ?
C27 C28 C29 120.0 . . ?
C27 C28 H28 120.0 . . ?
C29 C28 H28 120.0 . . ?
C30 C29 C28 120.0 . . ?
C30 C29 H29 120.0 . . ?
C28 C29 H29 120.0 . . ?
C29 C30 C31 120.0 . . ?
C29 C30 H30 120.0 . . ?
C31 C30 H30 120.0 . . ?
C30 C31 C26 120.0 . . ?
C30 C31 F1 114.5(4) . . ?
C26 C31 F1 125.5(4) . . ?
N5 C32 C33 124.9(5) . . ?
N5 C32 H32 117.6 . . ?
C33 C32 H32 117.6 . . ?
C32 C33 C34 118.0(5) . . ?
C32 C33 H33 121.0 . . ?
C34 C33 H33 121.0 . . ?
C35 C34 C33 119.1(5) . . ?
C35 C34 H34 120.5 . . ?
C33 C34 H34 120.5 . . ?
C34 C35 C36 119.0(5) . . ?
C34 C35 C43 124.0(5) . . ?
C36 C35 C43 117.1(5) . . ?
N5 C36 C35 121.2(4) . . ?
N5 C36 C37 117.2(4) . . ?
C35 C36 C37 121.6(5) . . ?
N6 C37 C38 121.7(5) . . ?
N6 C37 C36 118.2(4) . . ?
C38 C37 C36 120.1(5) . . ?
C39 C38 C37 118.5(5) . . ?
C39 C38 C42 124.8(5) . . ?
C37 C38 C42 116.8(5) . . ?
C40 C39 C38 119.8(5) . . ?
C40 C39 H39 120.1 . . ?
C38 C39 H39 120.1 . . ?
C39 C40 C41 118.1(5) . . ?
C39 C40 H40 121.0 . . ?
C41 C40 H40 121.0 . . ?
N6 C41 C40 124.3(5) . . ?
N6 C41 H41 117.8 . . ?
C40 C41 H41 117.8 . . ?
N8 C42 C43 104.8(5) . . ?
N8 C42 C38 130.9(5) . . ?
C43 C42 C38 124.3(5) . . ?
C42 C43 N7 111.6(4) . . ?
C42 C43 C35 120.0(5) . . ?
N7 C43 C35 128.4(5) . . ?
N7 C44 N8 113.7(5) . . ?
N7 C44 C45 125.7(5) . . ?
N8 C44 C45 120.6(5) . . ?
C46 C45 C50 117.1(6) . . ?
C46 C45 C44 124.9(6) . . ?
C50 C45 C44 118.0(7) . . ?
C45 C46 C47 122.2(7) . . ?
C45 C46 Cl2 120.8(5) . . ?
C47 C46 Cl2 116.8(7) . . ?
C48 C47 C46 118.5(8) . . ?
C48 C47 H47 120.7 . . ?
C46 C47 H47 120.7 . . ?
C49 C48 C47 122.6(8) . . ?
C49 C48 H48 118.7 . . ?
C47 C48 H48 118.7 . . ?
C48 C49 C50 121.1(9) . . ?
C48 C49 H49 119.4 . . ?
C50 C49 H49 119.4 . . ?
F2 C50 C49 121.6(9) . . ?
F2 C50 C45 120.0(6) . . ?
C49 C50 C45 118.4(9) . . ?
C1 O1 Pb1 93.1(3) . . ?
O2' O2 C1 68.0(8) . . ?
O2' O2 Pb1 92.8(8) . . ?
C1 O2 Pb1 95.3(4) . . ?
C6 O3 Pb1 100.0(3) . 2_445 ?
O3 Pb1 O2 72.33(18) 2_455 . ?
O3 Pb1 N5 83.81(13) 2_455 . ?
O2 Pb1 N5 74.9(2) . . ?
O3 Pb1 O1 121.62(11) 2_455 . ?
O2 Pb1 O1 49.47(18) . . ?
N5 Pb1 O1 77.87(14) . . ?
O3 Pb1 O2' 80.11(19) 2_455 . ?
O2 Pb1 O2' 16.98(18) . . ?
N5 Pb1 O2' 90.5(2) . . ?
O1 Pb1 O2' 45.71(18) . . ?
O3 Pb1 N6 140.70(13) 2_455 . ?
O2 Pb1 N6 110.85(18) . . ?
N5 Pb1 N6 60.99(13) . . ?
O1 Pb1 N6 70.20(12) . . ?
O2' Pb1 N6 114.67(19) . . ?
O3 Pb1 N2 73.99(13) 2_455 . ?
O2 Pb1 N2 97.17(19) . . ?
N5 Pb1 N2 157.78(14) . . ?
O1 Pb1 N2 113.07(13) . . ?
O2' Pb1 N2 85.0(2) . . ?
N6 Pb1 N2 140.04(13) . . ?
O3 Pb1 N1 104.36(12) 2_455 . ?
O2 Pb1 N1 154.1(2) . . ?
N5 Pb1 N1 130.91(14) . . ?
O1 Pb1 N1 129.27(13) . . ?
O2' Pb1 N1 138.4(2) . . ?
N6 Pb1 N1 88.23(13) . . ?
N2 Pb1 N1 58.04(13) . . ?
C13 N1 C17 119.0(5) . . ?
C13 N1 Pb1 120.3(4) . . ?
C17 N1 Pb1 117.6(3) . . ?
C19 N2 C18 116.8(5) . . ?
C19 N2 Pb1 118.5(4) . . ?
C18 N2 Pb1 121.0(3) . . ?
C25 N3 C23 104.1(5) . . ?
C25 N4 C24 106.8(5) . . ?
C25 N4 H4A 126.6 . . ?
C24 N4 H4A 126.6 . . ?
C32 N5 C36 117.8(5) . . ?
C32 N5 Pb1 118.8(4) . . ?
C36 N5 Pb1 121.5(3) . . ?
C41 N6 C37 117.7(4) . . ?
C41 N6 Pb1 123.0(4) . . ?
C37 N6 Pb1 116.4(3) . . ?
C44 N7 C43 102.8(4) . . ?
C44 N8 C42 107.1(4) . . ?
C44 N8 H8 126.4 . . ?
C42 N8 H8 126.4 . . ?
O2 O2' C1 75.3(9) . . ?
O2 O2' Pb1 70.3(8) . . ?
C1 O2' Pb1 89.3(5) . . ?

loop_
_geom_bond_atom_site_label_1
_geom_bond_atom_site_label_2
_geom_bond_distance
_geom_bond_site_symmetry_2
_geom_bond_publ_flag
C1 O1 1.218(6) . ?
C1 O2' 1.244(9) . ?
C1 O2 1.298(8) . ?
C1 C2 1.508(6) . ?
C2 C3 1.356(7) . ?
C2 C8 1.411(7) . ?
C3 C4 1.415(7) . ?
C3 H3 0.9300 . ?
C4 C5 1.375(7) . ?
C4 H4 0.9300 . ?
C5 C7 1.417(7) . ?
C5 C6 1.505(6) . ?
C6 O4 1.230(6) . ?
C6 O3 1.261(6) . ?
C7 C12 1.410(7) . ?
C7 C8 1.421(7) . ?
C8 C9 1.407(8) . ?
C9 C10 1.358(9) . ?
C9 H9 0.9300 . ?
C10 C11 1.407(10) . ?
C10 H10 0.9300 . ?
C11 C12 1.340(8) . ?
C11 H11 0.9300 . ?
C12 H12 0.9300 . ?
C13 N1 1.328(7) . ?
C13 C14 1.390(7) . ?
C13 H13 0.9300 . ?
C14 C15 1.351(8) . ?
C14 H14 0.9300 . ?
C15 C16 1.386(7) . ?
C15 H15 0.9300 . ?
C16 C17 1.425(7) . ?
C16 C24 1.429(7) . ?
C17 N1 1.353(7) . ?
C17 C18 1.456(7) . ?
C18 N2 1.376(6) . ?
C18 C22 1.403(7) . ?
C19 N2 1.312(7) . ?
C19 C20 1.382(8) . ?
C19 H19 0.9300 . ?
C20 C21 1.378(8) . ?
C20 H20 0.9300 . ?
C21 C22 1.386(7) . ?
C21 H21 0.9300 . ?
C22 C23 1.440(7) . ?
C23 C24 1.363(7) . ?
C23 N3 1.371(6) . ?
C24 N4 1.379(6) . ?
C25 N3 1.318(7) . ?
C25 N4 1.346(7) . ?
C25 C26 1.492(6) . ?
C26 C27 1.3900 . ?
C26 C31 1.3900 . ?
C27 C28 1.3900 . ?
C27 Cl1 1.523(5) . ?
C28 C29 1.3900 . ?
C28 H28 0.9300 . ?
C29 C30 1.3900 . ?
C29 H29 0.9300 . ?
C30 C31 1.3900 . ?
C30 H30 0.9300 . ?
C31 F1 1.406(5) . ?
C32 N5 1.329(6) . ?
C32 C33 1.362(8) . ?
C32 H32 0.9300 . ?
C33 C34 1.391(8) . ?
C33 H33 0.9300 . ?
C34 C35 1.389(7) . ?
C34 H34 0.9300 . ?
C35 C36 1.401(7) . ?
C35 C43 1.447(7) . ?
C36 N5 1.361(6) . ?
C36 C37 1.464(7) . ?
C37 N6 1.346(6) . ?
C37 C38 1.408(7) . ?
C38 C39 1.387(7) . ?
C38 C42 1.411(7) . ?
C39 C40 1.366(8) . ?
C39 H39 0.9300 . ?
C40 C41 1.381(8) . ?
C40 H40 0.9300 . ?
C41 N6 1.331(7) . ?
C41 H41 0.9300 . ?
C42 N8 1.368(6) . ?
C42 C43 1.385(7) . ?
C43 N7 1.386(6) . ?
C44 N7 1.326(7) . ?
C44 N8 1.354(7) . ?
C44 C45 1.481(8) . ?
C45 C46 1.353(9) . ?
C45 C50 1.468(10) . ?
C46 C47 1.394(10) . ?
C46 Cl2 1.694(8) . ?
C47 C48 1.343(12) . ?
C47 H47 0.9300 . ?
C48 C49 1.341(12) . ?
C48 H48 0.9300 . ?
C49 C50 1.361(10) . ?
C49 H49 0.9300 . ?
C50 F2 1.330(10) . ?
O1 Pb1 2.673(3) . ?
O2 O2' 0.802(8) . ?
O2 Pb1 2.584(7) . ?
O3 Pb1 2.477(4) 2_445 ?
Pb1 O3 2.477(4) 2_455 ?
Pb1 N5 2.612(4) . ?
Pb1 O2' 2.742(8) . ?
Pb1 N6 2.749(4) . ?
Pb1 N2 2.780(4) . ?
Pb1 N1 2.875(4) . ?
N4 H4A 0.8600 . ?
N8 H8 0.8600 . ?
